data_1558108
loop_
_publ_author_name
'Hyvarinen, Kirsi'
'Klinga, Martti'
'Leskela, Markku'

_publ_section_title
;
 Synthesis and Crystal Structure of a Tetrameric Titanium Methoxochloro
 Complex, Ti4(OCH3)14Cl2
;
_journal_name_full 'Acta Chemica Scandinavica'
_journal_page_first 820
_journal_page_last 823
_journal_paper_doi 10.3891/acta.chem.scand.49-0820
_journal_volume 49
_journal_year 1995
_chemical_formula_sum 'C14 H42 Cl2 O14 Ti4'
_chemical_formula_weight 696.98
_chemical_name_common
;
[Ti4(OCH3)14Cl2]
;
_space_group_IT_number 14
_space_group_name_Hall '-P 2yn'
_space_group_name_H-M_alt 'P 1 21/n 1'
_symmetry_cell_setting monoclinic
_symmetry_Int_Tables_number 14
_symmetry_space_group_name_Hall '-P 2yn'
_symmetry_space_group_name_H-M 'P 1 21/n 1'
_cell_angle_alpha 90.
_cell_angle_beta 110.89(2)
_cell_angle_gamma 90.
_cell_formula_units_Z 2
_cell_length_a 10.673(3)
_cell_length_b 12.064(3)
_cell_length_c 12.295(3)
_cell_volume 1479.0(7)
_diffrn_ambient_temperature 193
_diffrn_radiation_probe x-ray
_diffrn_radiation_type MoK\a
_diffrn_radiation_wavelength 0.71073
_exptl_absorpt_coefficient_mu 1.276
_exptl_crystal_density_diffrn 1.565
_exptl_crystal_F_000 720
_refine_ls_number_parameters 161
_refine_ls_number_reflns 1207
_refine_ls_R_factor_gt 0.0820
_refine_ls_wR_factor_gt 0.1431
_cod_data_source_file Acta-Chem-Scand-1995-49-820.cif
_cod_data_source_block 1
_cod_original_sg_symbol_H-M 'P 21/n'
_cod_database_code 1558108

loop_
_space_group_symop_id
_space_group_symop_operation_xyz
1 x,y,z
2 1/2-x,1/2+y,1/2-z
3 -x,-y,-z
4 1/2+x,1/2-y,1/2+z

loop_
_atom_site_label
_atom_site_type_symbol
_atom_site_thermal_displace_type
_atom_site_fract_x
_atom_site_fract_y
_atom_site_fract_z
_atom_site_occupancy
_atom_site_U_iso_or_equiv
_atom_site_calc_flag
_atom_site_refinement_flags
_atom_site_disorder_assembly
_atom_site_disorder_group
Ti1 Ti Uiso 0.0079(2) 0.41610(10) 0.28680(10) 1.000 0.0440(10) . . . .
Ti2 Ti Uiso 0.1142(2) 0.60220(10) 0.50150(10) 1.000 0.0410(10) . . . .
Cl1 Cl Uiso 0.2277(3) 0.4179(2) 0.2816(2) 1.000 0.0700(10) . . . .
O1 O Uiso -0.0777(6) 0.4482(5) 0.1363(5) 1.000 0.053(2) . . . .
O2 O Uiso 0.0052(6) 0.2670(5) 0.2815(5) 1.000 0.053(2) . . . .
O3 O Uiso 0.0778(5) 0.4253(4) 0.4783(4) 1.000 0.0330(10) . . . .
O4 O Uiso 0.0315(6) 0.5806(5) 0.3323(5) 1.000 0.042(2) . . . .
O5A O Uiso 0.070(4) 0.7520(10) 0.4930(10) 0.59(10) 0.047(6) . . . .
O5B O Uiso 0.117(6) 0.742(2) 0.502(2) 0.41(10) 0.039(9) . . . .
O6 O Uiso 0.1583(5) 0.5768(5) 0.6710(4) 1.000 0.040(2) . . . .
O7 O Uiso 0.2827(6) 0.5977(5) 0.5133(5) 1.000 0.063(2) . . . .
C1 C Uiso -0.1004(11) 0.3958(8) 0.0310(8) 1.000 0.069(3) . . . .
C2 C Uiso 0.0564(12) 0.1637(9) 0.2887(9) 1.000 0.079(4) . . . .
C3 C Uiso 0.1864(9) 0.3546(7) 0.5449(7) 1.000 0.045(2) . . . .
C4 C Uiso 0.0420(10) 0.6630(8) 0.2514(8) 1.000 0.057(3) . . . .
C5 C Uiso 0.1436(12) 0.8514(8) 0.5063(10) 1.000 0.080(4) . . . .
C6 C Uiso 0.2852(9) 0.5967(9) 0.7549(8) 1.000 0.065(3) . . . .
C7 C Uiso 0.4019(11) 0.6295(11) 0.5030(11) 1.000 0.093(4) . . . .

loop_
_atom_type_symbol
_atom_type_description
_atom_type_scat_dispersion_real
_atom_type_scat_dispersion_imag
_atom_type_scat_source
C C 0.0033 0.0016 ' International Tables Vol C Tables 4.2.6.8 and 6.1.1.4'
Cl Cl 0.1484 0.1585 ' International Tables Vol C Tables 4.2.6.8 and 6.1.1.4'
O O 0.0106 0.0060 ' International Tables Vol C Tables 4.2.6.8 and 6.1.1.4'
Ti Ti 0.2776 0.4457 ' International Tables Vol C Tables 4.2.6.8 and 6.1.1.4'

loop_
_geom_angle_atom_site_label_1
_geom_angle_atom_site_label_2
_geom_angle_atom_site_label_3
_geom_angle
_geom_angle_site_symmetry_1
_geom_angle_site_symmetry_2
_geom_angle_site_symmetry_3
_geom_angle_publ_flag
Cl1 Ti1 O1 96.6(2) . . . yes
Cl1 Ti1 O2 90.7(2) . . . yes
Cl1 Ti1 O3 93.85(17) . . . yes
Cl1 Ti1 O4 88.4(2) . . . yes
Cl1 Ti1 O6 167.20(16) . . 3_566 yes
O1 Ti1 O2 100.6(3) . . . yes
O1 Ti1 O3 161.3(3) . . . yes
O1 Ti1 O4 92.3(3) . . . yes
O1 Ti1 O6 94.9(3) . . 3_566 yes
O2 Ti1 O3 94.8(2) . . . yes
O2 Ti1 O4 167.1(3) . . . yes
O2 Ti1 O6 92.7(3) . . 3_566 yes
O3 Ti1 O4 72.4(2) . . . yes
O3 Ti1 O6 73.6(2) . . 3_566 yes
O4 Ti1 O6 85.6(3) . . 3_566 yes
O3 Ti2 O4 74.9(2) . . . yes
O3 Ti2 O5A 156.6(12) . . . yes
O3 Ti2 O6 87.2(2) . . . yes
O3 Ti2 O7 96.4(3) . . . yes
O3 Ti2 O5B 170.4(15) . . . yes
O3 Ti2 O3 74.5(2) . . 3_566 yes
O4 Ti2 O5A 93.5(4) . . . yes
O4 Ti2 O6 159.6(3) . . . yes
O4 Ti2 O7 98.3(3) . . . yes
O4 Ti2 O5B 97.9(8) . . . yes
O3 Ti2 O4 90.9(2) 3_566 . . yes
O5A Ti2 O6 99.7(5) . . . yes
O5A Ti2 O7 105.5(13) . . . yes
O3 Ti2 O5A 85.7(13) 3_566 . . yes
O6 Ti2 O7 93.2(3) . . . yes
O5B Ti2 O6 98.8(8) . . . yes
O3 Ti2 O6 74.8(2) 3_566 . . yes
O5B Ti2 O7 91(2) . . . yes
O3 Ti2 O7 165.1(2) 3_566 . . yes
O3 Ti2 O5B 100(2) 3_566 . . yes
Ti1 O1 C1 136.4(6) . . . yes
Ti1 O2 C2 156.7(7) . . . yes
Ti1 O3 Ti2 99.6(2) . . . yes
Ti1 O3 C3 118.4(4) . . . yes
Ti1 O3 Ti2 98.1(2) . . 3_566 yes
Ti2 O3 C3 116.0(5) . . . yes
Ti2 O3 Ti2 105.5(2) . . 3_566 yes
Ti2 O3 C3 116.5(5) 3_566 . . yes
Ti1 O4 Ti2 112.4(3) . . . yes
Ti1 O4 C4 120.8(5) . . . yes
Ti2 O4 C4 121.6(5) . . . yes
Ti2 O5A C5 134(3) . . . yes
Ti2 O5B C5 169(5) . . . yes
Ti2 O6 C6 123.4(5) . . . yes
Ti1 O6 C6 120.7(5) 3_566 . . yes
Ti1 O6 Ti2 111.2(3) 3_566 . . yes
Ti2 O7 C7 159.7(7) . . . yes

loop_
_geom_bond_atom_site_label_1
_geom_bond_atom_site_label_2
_geom_bond_distance
_geom_bond_site_symmetry_1
_geom_bond_site_symmetry_2
_geom_bond_publ_flag
Ti1 Cl1 2.370(4) . . yes
Ti1 O1 1.790(6) . . yes
Ti1 O2 1.800(6) . . yes
Ti1 O3 2.205(5) . . yes
Ti1 O4 2.053(6) . . yes
Ti1 O6 2.020(6) . 3_566 yes
Ti2 O3 2.170(5) . . yes
Ti2 O4 1.966(6) . . yes
Ti2 O5A 1.861(15) . . yes
Ti2 O6 1.990(5) . . yes
Ti2 O7 1.753(7) . . yes
Ti2 O5B 1.69(2) . . yes
Ti2 O3 2.176(6) . 3_566 yes
O1 C1 1.382(11) . . yes
O2 C2 1.351(13) . . yes
O3 C3 1.437(10) . . yes
O4 C4 1.439(11) . . yes
O5A C5 1.41(3) . . yes
O5B C5 1.35(3) . . yes
O6 C6 1.400(11) . . yes
O7 C7 1.377(14) . . yes

loop_
_geom_torsion_atom_site_label_1
_geom_torsion_atom_site_label_2
_geom_torsion_atom_site_label_3
_geom_torsion_atom_site_label_4
_geom_torsion
_geom_torsion_site_symmetry_1
_geom_torsion_site_symmetry_2
_geom_torsion_site_symmetry_3
_geom_torsion_site_symmetry_4
_geom_torsion_publ_flag
Cl1 Ti1 O1 C1 67.7(10) . . . . no
O2 Ti1 O1 C1 -24.2(10) . . . . no
O4 Ti1 O1 C1 156.4(10) . . . . no
O6 Ti1 O1 C1 -117.9(10) 3_566 . . . no
Cl1 Ti1 O2 C2 15.0(16) . . . . no
O1 Ti1 O2 C2 111.9(16) . . . . no
O3 Ti1 O2 C2 -78.9(16) . . . . no
O6 Ti1 O2 C2 -152.7(15) 3_566 . . . no
Cl1 Ti1 O3 Ti2 81.3(2) . . . . no
Cl1 Ti1 O3 C3 -45.4(5) . . . . no
Cl1 Ti1 O3 Ti2 -171.44(16) . . . 3_566 no
O2 Ti1 O3 Ti2 172.3(3) . . . . no
O2 Ti1 O3 C3 45.6(6) . . . . no
O2 Ti1 O3 Ti2 -80.5(3) . . . 3_566 no
O4 Ti1 O3 Ti2 -5.8(3) . . . . no
O4 Ti1 O3 C3 -132.5(6) . . . . no
O4 Ti1 O3 Ti2 101.5(3) . . . 3_566 no
O6 Ti1 O3 Ti2 -96.3(3) 3_566 . . . no
O6 Ti1 O3 C3 137.0(6) 3_566 . . . no
O6 Ti1 O3 Ti2 11.0(2) 3_566 . . 3_566 no
Cl1 Ti1 O4 Ti2 -87.7(3) . . . . no
Cl1 Ti1 O4 C4 67.2(7) . . . . no
O1 Ti1 O4 Ti2 175.7(4) . . . . no
O1 Ti1 O4 C4 -29.4(7) . . . . no
O3 Ti1 O4 Ti2 6.9(3) . . . . no
O3 Ti1 O4 C4 161.8(7) . . . . no
O6 Ti1 O4 Ti2 81.0(3) 3_566 . . . no
O6 Ti1 O4 C4 -124.1(7) 3_566 . . . no
O1 Ti1 O6 Ti2 -177.7(3) . . 3_566 3_566 no
O1 Ti1 O6 C6 25.8(7) . . 3_566 3_566 no
O2 Ti1 O6 Ti2 81.5(3) . . 3_566 3_566 no
O2 Ti1 O6 C6 -75.1(7) . . 3_566 3_566 no
O3 Ti1 O6 Ti2 -12.8(2) . . 3_566 3_566 no
O3 Ti1 O6 C6 -169.3(7) . . 3_566 3_566 no
O4 Ti1 O6 Ti2 -85.8(3) . . 3_566 3_566 no
O4 Ti1 O6 C6 117.7(7) . . 3_566 3_566 no
O4 Ti2 O3 Ti1 6.0(3) . . . . no
O4 Ti2 O3 C3 134.3(6) . . . . no
O4 Ti2 O3 Ti2 -95.2(3) . . . 3_566 no
O5A Ti2 O3 Ti1 68.1(18) . . . . no
O5A Ti2 O3 C3 -163.7(18) . . . . no
O5A Ti2 O3 Ti2 -33.2(18) . . . 3_566 no
O6 Ti2 O3 Ti1 176.2(3) . . . . no
O6 Ti2 O3 C3 -55.5(5) . . . . no
O6 Ti2 O3 Ti2 75.0(2) . . . 3_566 no
O7 Ti2 O3 Ti1 -90.9(3) . . . . no
O7 Ti2 O3 C3 37.4(5) . . . . no
O7 Ti2 O3 Ti2 167.9(2) . . . 3_566 no
O3 Ti2 O3 Ti1 101.2(2) 3_566 . . . no
O3 Ti2 O3 C3 -130.5(5) 3_566 . . . no
O3 Ti2 O3 Ti2 0.00(19) 3_566 . . 3_566 no
O3 Ti2 O4 Ti1 -6.9(3) . . . . no
O3 Ti2 O4 C4 -161.6(7) . . . . no
O5A Ti2 O4 Ti1 -166.3(13) . . . . no
O5A Ti2 O4 C4 39.0(15) . . . . no
O6 Ti2 O4 Ti1 -36.0(10) . . . . no
O6 Ti2 O4 C4 169.3(8) . . . . no
O7 Ti2 O4 Ti1 87.5(4) . . . . no
O7 Ti2 O4 C4 -67.2(7) . . . . no
O3 Ti2 O4 Ti1 -80.6(3) 3_566 . . . no
O3 Ti2 O4 C4 124.7(7) 3_566 . . . no
O3 Ti2 O5A C5 -166.2(10) . . . . no
O4 Ti2 O5A C5 -107.5(14) . . . . no
O6 Ti2 O5A C5 88.2(16) . . . . no
O7 Ti2 O5A C5 -8.0(15) . . . . no
O3 Ti2 O5A C5 161.9(15) 3_566 . . . no
O3 Ti2 O6 C6 116.6(7) . . . . no
O3 Ti2 O6 Ti1 -87.6(3) . . . 3_566 no
O4 Ti2 O6 C6 144.7(9) . . . . no
O4 Ti2 O6 Ti1 -59.5(9) . . . 3_566 no
O5A Ti2 O6 C6 -85.9(15) . . . . no
O5A Ti2 O6 Ti1 69.9(13) . . . 3_566 no
O7 Ti2 O6 C6 20.4(7) . . . . no
O7 Ti2 O6 Ti1 176.2(3) . . . 3_566 no
O3 Ti2 O6 C6 -168.6(7) 3_566 . . . no
O3 Ti2 O6 Ti1 -12.9(2) 3_566 . . 3_566 no
O3 Ti2 O7 C7 146(2) . . . . no
O4 Ti2 O7 C7 71(2) . . . . no
O5A Ti2 O7 C7 -25(2) . . . . no
O6 Ti2 O7 C7 -126(2) . . . . no
O3 Ti2 O3 Ti1 102.3(2) . . 3_566 3_566 no
O3 Ti2 O3 Ti2 0.00(19) . . 3_566 3_566 no
O3 Ti2 O3 C3 -130.3(5) . . 3_566 3_566 no
O4 Ti2 O3 Ti1 176.4(2) . . 3_566 3_566 no
O4 Ti2 O3 Ti2 74.0(2) . . 3_566 3_566 no
O4 Ti2 O3 C3 -56.2(5) . . 3_566 3_566 no
O5A Ti2 O3 Ti1 -90.2(4) . . 3_566 3_566 no
O5A Ti2 O3 Ti2 167.4(4) . . 3_566 3_566 no
O5A Ti2 O3 C3 37.2(6) . . 3_566 3_566 no
O6 Ti2 O3 Ti1 11.1(2) . . 3_566 3_566 no
O6 Ti2 O3 Ti2 -91.3(2) . . 3_566 3_566 no
O6 Ti2 O3 C3 138.5(5) . . 3_566 3_566 no
